data_2020784
loop_
_publ_author_name
'P\"oppler, Ann-Christin'
'Corlett, Emily K.'
'Pearce, Harriet'
'Seymour, Mark P.'
'Reid, Matthew'
'Montgomery, Mark G.'
'Brown, Steven P.'

_publ_section_title
;
 Single-crystal X-ray diffraction and NMR crystallography of a 1:1
 cocrystal of dithianon and pyrimethanil
;
_journal_coeditor_code DF3006
_journal_issue 3
_journal_name_full 'Acta Crystallographica Section C'
_journal_page_first 149
_journal_page_last 156
_journal_paper_doi 10.1107/S2053229617000870
_journal_volume 73
_journal_year 2017
_chemical_formula_iupac 'C14 H4 N2 O2 S2, C12 H13 N3'
_chemical_formula_moiety 'C14 H4 N2 O2 S2, C12 H13 N3'
_chemical_formula_sum 'C26 H17 N5 O2 S2'
_chemical_formula_weight 495.59
_chemical_name_common
;
Dithianon--pyrimethanil (1/1)
;
_chemical_name_systematic
'5,10-Dioxo-5<i>H</i>,10<i>H</i>-naphtho[2,3-<i>b</i>][1,4]dithiine-2,3-dicarbonitrile--4,6-dimethyl-<i>N</i>-phenylpyrimidin-2-amine (1/1)'
_space_group_IT_number 14
_symmetry_cell_setting monoclinic
_symmetry_space_group_name_Hall '-P 2yn'
_symmetry_space_group_name_H-M 'P 1 21/n 1'
_atom_sites_solution_hydrogens difmap
_atom_sites_solution_primary other
_cell_angle_alpha 90
_cell_angle_beta 97.047(3)
_cell_angle_gamma 90
_cell_formula_units_Z 4
_cell_length_a 7.1707(2)
_cell_length_b 22.8006(6)
_cell_length_c 13.8237(4)
_cell_measurement_reflns_used 2711
_cell_measurement_temperature 100
_cell_measurement_theta_max 62.5720
_cell_measurement_theta_min 5.0250
_cell_volume 2243.05(11)
_computing_cell_refinement
;
CrysAlis PRO (Agilent, 2014)
;
_computing_data_collection
;
CrysAlis PRO (Agilent, 2014)
;
_computing_data_reduction
;
CrysAlis PRO (Agilent, 2014)
;
_computing_molecular_graphics
;
CAMERON (Watkin <i>et al.</i>,  1996) and
Mercury (Macrae <i>et al.</i>,  2006)
;
_computing_publication_material
;
CRYSTALS (Betteridge <i>et al.</i>,  2003)
;
_computing_structure_refinement
;
CRYSTALS (Betteridge <i>et al.</i>,  2003)
;
_computing_structure_solution
;
SUPERFLIP (Palatinus & Chapuis, 2007)
;
_diffrn_ambient_temperature 100
_diffrn_measured_fraction_theta_full 0.9781
_diffrn_measured_fraction_theta_max 0.9781
_diffrn_measurement_device 'four-circle diffractometer'
_diffrn_measurement_device_type 'Agilent Xcalibur Onyx Ultra'
_diffrn_measurement_method \w/2\q
_diffrn_radiation_monochromator mirror
_diffrn_radiation_type 'Cu K\a'
_diffrn_radiation_wavelength 1.54184
_diffrn_reflns_av_R_equivalents 0.035
_diffrn_reflns_limit_h_max 7
_diffrn_reflns_limit_h_min -5
_diffrn_reflns_limit_k_max 25
_diffrn_reflns_limit_k_min -25
_diffrn_reflns_limit_l_max 15
_diffrn_reflns_limit_l_min -14
_diffrn_reflns_number 5143
_diffrn_reflns_theta_full 58.8557
_diffrn_reflns_theta_max 58.9342
_diffrn_reflns_theta_min 3.2213
_diffrn_standards_number 0
_exptl_absorpt_coefficient_mu 2.454
_exptl_absorpt_correction_T_max 1.00000
_exptl_absorpt_correction_T_min 0.59641
_exptl_absorpt_correction_type multi-scan
_exptl_absorpt_process_details
;
(CrysAlis PRO; Agilent, 2014)
;
_exptl_crystal_colour purple
_exptl_crystal_density_diffrn 1.467
_exptl_crystal_density_method 'not measured'
_exptl_crystal_description plate
_exptl_crystal_F_000 1024
_exptl_crystal_size_max 0.600
_exptl_crystal_size_mid 0.100
_exptl_crystal_size_min 0.020
_refine_diff_density_max 0.43
_refine_diff_density_min -0.37
_refine_ls_extinction_method None
_refine_ls_goodness_of_fit_ref 0.9756
_refine_ls_hydrogen_treatment mixed
_refine_ls_matrix_type full
_refine_ls_number_parameters 109
_refine_ls_number_reflns 3141
_refine_ls_number_restraints 3
_refine_ls_R_factor_all 0.0527
_refine_ls_R_factor_gt 0.0449
_refine_ls_shift/su_max 0.0007021
_refine_ls_shift/su_mean 0.0000978
_refine_ls_structure_factor_coef Fsqd
_refine_ls_weighting_details
;
Method, part 1, Chebychev polynomial
[weight] = 1.0/[A~0~*T~0~(x)+A~1~*T~1~(x) ... +A~n-1~]*T~n-1~(x)]
where A~i~ are the Chebychev coefficients listed below and x= Fcalc/Fmax
Method = Robust Weighting
W = [weight] * [1-(deltaF/6*sigmaF)^2^]^2^
A~i~ are:
0.138E+04 0.207E+04 0.111E+04 326.
;
_refine_ls_weighting_scheme calc
_refine_ls_wR_factor_all 0.0935
_refine_ls_wR_factor_gt 0.0851
_refine_ls_wR_factor_ref 0.0935
_reflns_number_gt 2667
_reflns_number_total 3160
_reflns_threshold_expression I>2.0\s(I)
_cod_data_source_file df3006sup1.cif
_cod_data_source_block I
_cod_original_cell_volume 2243.04(7)
_cod_original_sg_symbol_H-M 'P 21/n'
_cod_database_code 2020784

loop_
_symmetry_equiv_pos_as_xyz
x,y,z
-x,-y,-z
x+1/2,-y+1/2,z+1/2
-x+1/2,y+1/2,-z+1/2

loop_
_atom_site_type_symbol
_atom_site_label
_atom_site_fract_x
_atom_site_fract_y
_atom_site_fract_z
_atom_site_U_iso_or_equiv
_atom_site_adp_type
_atom_site_occupancy
S S1 0.57630(11) 0.51819(3) 0.79844(6) 0.0223 Uani 1.0000
C C2 0.3685(4) 0.48079(13) 0.7529(2) 0.0212 Uani 1.0000
C C3 0.2072(4) 0.47646(13) 0.7926(2) 0.0202 Uani 1.0000
S S4 0.14929(11) 0.50645(3) 0.90297(5) 0.0206 Uani 1.0000
C C5 0.3411(4) 0.55384(12) 0.9352(2) 0.0177 Uani 1.0000
C C6 0.5006(4) 0.55878(12) 0.8951(2) 0.0175 Uani 1.0000
C C7 0.6476(4) 0.60247(12) 0.9342(2) 0.0179 Uani 1.0000
O O8 0.7809(3) 0.61031(9) 0.88850(15) 0.0221 Uani 1.0000
C C9 0.6255(4) 0.63243(12) 1.0265(2) 0.0167 Uani 1.0000
C C10 0.4604(4) 0.62563(12) 1.0704(2) 0.0176 Uani 1.0000
C C11 0.3051(4) 0.58862(13) 1.0216(2) 0.0176 Uani 1.0000
O O12 0.1533(3) 0.58453(9) 1.05284(15) 0.0237 Uani 1.0000
C C13 0.4420(4) 0.65186(13) 1.1586(2) 0.0214 Uani 1.0000
C C14 0.5889(5) 0.68550(14) 1.2043(2) 0.0247 Uani 1.0000
C C15 0.7515(5) 0.69313(13) 1.1606(2) 0.0235 Uani 1.0000
C C16 0.7717(4) 0.66662(13) 1.0719(2) 0.0211 Uani 1.0000
C C17 0.0513(5) 0.44419(13) 0.7438(2) 0.0227 Uani 1.0000
N N18 -0.0763(4) 0.41868(13) 0.7075(2) 0.0334 Uani 1.0000
C C19 0.3871(5) 0.45136(14) 0.6633(2) 0.0244 Uani 1.0000
N N20 0.4065(4) 0.42677(13) 0.5922(2) 0.0372 Uani 1.0000
N N21 0.1269(3) 0.65896(11) 0.81861(18) 0.0185 Uani 1.0000
C C22 0.1456(4) 0.63048(12) 0.7301(2) 0.0193 Uani 1.0000
C C23 0.3046(5) 0.63170(13) 0.6818(2) 0.0227 Uani 1.0000
C C24 0.3041(5) 0.60183(14) 0.5940(2) 0.0281 Uani 1.0000
C C25 0.1478(5) 0.57112(14) 0.5532(2) 0.0305 Uani 1.0000
C C26 -0.0103(5) 0.56959(14) 0.6017(2) 0.0289 Uani 1.0000
C C27 -0.0132(5) 0.59861(13) 0.6889(2) 0.0227 Uani 1.0000
C C28 0.2398(4) 0.69992(12) 0.8710(2) 0.0172 Uani 1.0000
N N29 0.4071(3) 0.71395(10) 0.84429(17) 0.0189 Uani 1.0000
C C30 0.5047(4) 0.75525(13) 0.8996(2) 0.0204 Uani 1.0000
C C31 0.4355(4) 0.78043(13) 0.9782(2) 0.0240 Uani 1.0000
C C32 0.2624(5) 0.76203(13) 1.0009(2) 0.0233 Uani 1.0000
N N33 0.1612(3) 0.72147(11) 0.94755(18) 0.0203 Uani 1.0000
C C34 0.1768(5) 0.78633(16) 1.0859(3) 0.0350 Uani 1.0000
C C35 0.6919(4) 0.77160(14) 0.8698(2) 0.0256 Uani 1.0000
H H131 0.3325 0.6473 1.1887 0.0272 Uiso 1.0000
H H141 0.5773 0.7037 1.2645 0.0304 Uiso 1.0000
H H151 0.8471 0.7168 1.1907 0.0275 Uiso 1.0000
H H161 0.8807 0.6722 1.0421 0.0261 Uiso 1.0000
H H231 0.4128 0.6519 0.7083 0.0274 Uiso 1.0000
H H241 0.4121 0.6020 0.5619 0.0339 Uiso 1.0000
H H251 0.1519 0.5519 0.4941 0.0370 Uiso 1.0000
H H261 -0.1170 0.5500 0.5748 0.0342 Uiso 1.0000
H H271 -0.1197 0.5972 0.7217 0.0260 Uiso 1.0000
H H311 0.5042 0.8085 1.0170 0.0294 Uiso 1.0000
H H342 0.0443 0.7782 1.0832 0.0544 Uiso 1.0000
H H341 0.1920 0.8277 1.0869 0.0549 Uiso 1.0000
H H343 0.2423 0.7710 1.1438 0.0548 Uiso 1.0000
H H352 0.7389 0.8070 0.9003 0.0411 Uiso 1.0000
H H353 0.6847 0.7771 0.8015 0.0418 Uiso 1.0000
H H351 0.7800 0.7420 0.8872 0.0415 Uiso 1.0000
H H211 0.022(3) 0.6531(11) 0.8421(16) 0.0231 Uiso 1.0000

loop_
_atom_site_aniso_label
_atom_site_aniso_U_11
_atom_site_aniso_U_22
_atom_site_aniso_U_33
_atom_site_aniso_U_12
_atom_site_aniso_U_13
_atom_site_aniso_U_23
S1 0.0223 0.0220 0.0224 -0.0001 0.0015 -0.0055
C2 0.0274 0.0150 0.0197 0.0019 -0.0035 0.0014
C3 0.0236 0.0150 0.0203 -0.0003 -0.0043 0.0020
S4 0.0215 0.0185 0.0211 -0.0044 0.0004 -0.0018
C5 0.0202 0.0125 0.0189 0.0022 -0.0038 0.0041
C6 0.0214 0.0132 0.0169 0.0009 -0.0021 0.0022
C7 0.0197 0.0133 0.0204 0.0045 0.0009 0.0041
O8 0.0219 0.0229 0.0214 -0.0035 0.0027 -0.0011
C9 0.0188 0.0127 0.0171 0.0016 -0.0041 0.0010
C10 0.0199 0.0135 0.0184 0.0016 -0.0015 0.0037
C11 0.0187 0.0143 0.0198 0.0015 0.0023 0.0054
O12 0.0250 0.0224 0.0244 -0.0031 0.0062 0.0008
C13 0.0242 0.0199 0.0206 0.0015 0.0041 0.0008
C14 0.0338 0.0223 0.0175 -0.0007 0.0016 -0.0052
C15 0.0277 0.0184 0.0225 -0.0036 -0.0042 -0.0039
C16 0.0206 0.0174 0.0244 0.0004 -0.0003 0.0021
C17 0.0271 0.0205 0.0195 -0.0001 -0.0013 0.0002
N18 0.0413 0.0324 0.0255 -0.0073 0.0002 -0.0019
C19 0.0281 0.0203 0.0244 0.0027 0.0018 0.0001
N20 0.0423 0.0377 0.0314 0.0023 0.0037 -0.0076
N21 0.0157 0.0194 0.0204 -0.0024 0.0017 -0.0019
C22 0.0294 0.0114 0.0161 0.0038 -0.0013 0.0021
C23 0.0284 0.0181 0.0215 0.0000 0.0027 0.0018
C24 0.0429 0.0202 0.0223 0.0053 0.0090 0.0021
C25 0.0517 0.0213 0.0177 0.0021 0.0016 -0.0017
C26 0.0429 0.0167 0.0242 -0.0026 -0.0075 -0.0005
C27 0.0289 0.0183 0.0198 0.0015 -0.0020 0.0034
C28 0.0207 0.0113 0.0185 0.0042 -0.0016 0.0037
N29 0.0213 0.0152 0.0199 0.0012 0.0007 0.0033
C30 0.0215 0.0145 0.0238 0.0007 -0.0033 0.0047
C31 0.0283 0.0158 0.0267 -0.0028 -0.0013 -0.0036
C32 0.0270 0.0190 0.0235 0.0016 0.0019 -0.0027
N33 0.0224 0.0175 0.0210 0.0013 0.0029 -0.0031
C34 0.0366 0.0326 0.0373 -0.0031 0.0103 -0.0140
C35 0.0244 0.0239 0.0278 -0.0050 0.0004 0.0034

loop_
_atom_type_symbol
_atom_type_scat_Cromer_Mann_a1
_atom_type_scat_Cromer_Mann_a2
_atom_type_scat_Cromer_Mann_a3
_atom_type_scat_Cromer_Mann_a4
_atom_type_scat_Cromer_Mann_b1
_atom_type_scat_Cromer_Mann_b2
_atom_type_scat_Cromer_Mann_b3
_atom_type_scat_Cromer_Mann_b4
_atom_type_scat_Cromer_Mann_c
_atom_type_scat_dispersion_real
_atom_type_scat_dispersion_imag
_atom_type_scat_source
C 2.3100 1.0200 1.5886 0.8650 20.8439 10.2075 0.5687 51.6512 0.2156 0.0181 0.0091 'International Tables Vol C 4.2.6.8 and 6.1.1.4'
H 0.4930 0.3229 0.1402 0.0408 10.5109 26.1257 3.1424 57.7998 0.0030 0.0000 0.0000 'International Tables Vol C 4.2.6.8 and 6.1.1.4'
N 12.2126 3.1322 2.0125 1.1663 0.0057 9.8933 28.9975 0.5826 -11.5290 0.0311 0.0180 'International Tables Vol C 4.2.6.8 and 6.1.1.4'
O 3.0485 2.2868 1.5463 0.8670 13.2771 5.7011 0.3239 32.9089 0.2508 0.0492 0.0322 'International Tables Vol C 4.2.6.8 and 6.1.1.4'
S 6.9053 5.2034 1.4379 1.5863 1.4679 22.2151 0.2536 56.1720 0.8669 0.3331 0.5567 'International Tables Vol C 4.2.6.8 and 6.1.1.4'

loop_
_geom_angle_atom_site_label_1
_geom_angle_atom_site_label_2
_geom_angle_atom_site_label_3
_geom_angle
_geom_angle_publ_flag
C2 S1 C6 101.45(14) yes
S1 C2 C3 128.4(2) yes
S1 C2 C19 111.8(2) yes
C3 C2 C19 119.7(3) yes
C2 C3 S4 129.0(2) yes
C2 C3 C17 120.4(3) yes
S4 C3 C17 110.6(2) yes
C3 S4 C5 101.35(14) yes
S4 C5 C6 128.9(2) yes
S4 C5 C11 108.9(2) yes
C6 C5 C11 122.2(3) yes
S1 C6 C5 129.0(2) yes
S1 C6 C7 110.7(2) yes
C5 C6 C7 120.3(3) yes
C6 C7 O8 118.0(3) yes
C6 C7 C9 118.3(3) yes
O8 C7 C9 123.6(3) yes
C7 C9 C10 120.6(3) yes
C7 C9 C16 119.7(3) yes
C10 C9 C16 119.7(3) yes
C9 C10 C11 119.3(3) yes
C9 C10 C13 120.7(3) yes
C11 C10 C13 119.9(3) yes
C10 C11 C5 118.2(3) yes
C10 C11 O12 122.1(3) yes
C5 C11 O12 119.6(3) yes
C10 C13 C14 119.5(3) yes
C10 C13 H131 121.3 no
C14 C13 H131 119.3 no
C13 C14 C15 120.1(3) yes
C13 C14 H141 120.0 no
C15 C14 H141 119.9 no
C14 C15 C16 120.9(3) yes
C14 C15 H151 119.4 no
C16 C15 H151 119.7 no
C9 C16 C15 119.1(3) yes
C9 C16 H161 120.1 no
C15 C16 H161 120.8 no
C3 C17 N18 177.7(3) yes
C2 C19 N20 178.1(3) yes
C22 N21 C28 131.0(3) yes
C22 N21 H211 115.8(12) no
C28 N21 H211 112.8(12) no
N21 C22 C23 125.5(3) yes
N21 C22 C27 115.5(3) yes
C23 C22 C27 119.0(3) yes
C22 C23 C24 119.6(3) yes
C22 C23 H231 120.6 no
C24 C23 H231 119.7 no
C23 C24 C25 121.3(3) yes
C23 C24 H241 119.7 no
C25 C24 H241 118.9 no
C24 C25 C26 119.0(3) yes
C24 C25 H251 119.1 no
C26 C25 H251 121.9 no
C25 C26 C27 120.8(3) yes
C25 C26 H261 120.2 no
C27 C26 H261 118.9 no
C22 C27 C26 120.2(3) yes
C22 C27 H271 119.3 no
C26 C27 H271 120.5 no
N21 C28 N29 120.3(3) yes
N21 C28 N33 112.5(3) yes
N29 C28 N33 127.2(3) yes
C28 N29 C30 115.5(3) yes
N29 C30 C31 121.7(3) yes
N29 C30 C35 115.9(3) yes
C31 C30 C35 122.4(3) yes
C30 C31 C32 118.3(3) yes
C30 C31 H311 121.5 no
C32 C31 H311 120.2 no
C31 C32 N33 121.7(3) yes
C31 C32 C34 122.1(3) yes
N33 C32 C34 116.2(3) yes
C28 N33 C32 115.6(3) yes
C32 C34 H342 113.2 no
C32 C34 H341 108.8 no
H342 C34 H341 107.6 no
C32 C34 H343 108.7 no
H342 C34 H343 110.3 no
H341 C34 H343 108.1 no
C30 C35 H352 111.7 no
C30 C35 H353 111.4 no
H352 C35 H353 107.6 no
C30 C35 H351 110.5 no
H352 C35 H351 107.8 no
H353 C35 H351 107.7 no

loop_
_geom_bond_atom_site_label_1
_geom_bond_atom_site_label_2
_geom_bond_distance
_geom_bond_publ_flag
S1 C2 1.764(3) yes
S1 C6 1.764(3) yes
C2 C3 1.343(4) yes
C2 C19 1.429(4) yes
C3 S4 1.767(3) yes
C3 C17 1.436(4) yes
S4 C5 1.763(3) yes
C5 C6 1.336(4) yes
C5 C11 1.483(4) yes
C6 C7 1.502(4) yes
C7 O8 1.223(4) yes
C7 C9 1.473(4) yes
C9 C10 1.404(4) yes
C9 C16 1.393(4) yes
C10 C11 1.491(4) yes
C10 C13 1.379(4) yes
C11 O12 1.222(4) yes
C13 C14 1.390(4) yes
C13 H131 0.938 no
C14 C15 1.388(5) yes
C14 H141 0.944 no
C15 C16 1.390(4) yes
C15 H151 0.931 no
C16 H161 0.936 no
C17 N18 1.146(4) yes
C19 N20 1.155(4) yes
N21 C22 1.406(4) yes
N21 C28 1.382(4) yes
N21 H211 0.864(17) no
C22 C23 1.391(4) yes
C22 C27 1.410(4) yes
C23 C24 1.390(4) yes
C23 H231 0.938 no
C24 C25 1.382(5) yes
C24 H241 0.939 no
C25 C26 1.387(5) yes
C25 H251 0.930 no
C26 C27 1.378(4) yes
C26 H261 0.923 no
C27 H271 0.936 no
C28 N29 1.336(4) yes
C28 N33 1.350(4) yes
N29 C30 1.353(4) yes
C30 C31 1.375(4) yes
C30 C35 1.499(4) yes
C31 C32 1.382(5) yes
C31 H311 0.935 no
C32 N33 1.339(4) yes
C32 C34 1.498(4) yes
C34 H342 0.964 no
C34 H341 0.950 no
C34 H343 0.944 no
C35 H352 0.952 no
C35 H353 0.949 no
C35 H351 0.935 no

loop_
_geom_hbond_atom_site_label_D
_geom_hbond_atom_site_label_H
_geom_hbond_atom_site_label_A
_geom_hbond_site_symmetry_A
_geom_hbond_distance_DH
_geom_hbond_distance_HA
_geom_hbond_distance_DA
_geom_hbond_angle_DHA
_geom_hbond_publ_flag
C23 H231 N29 . 0.938 2.357 2.950(4) 120.83(10) yes
C27 H271 O8 1_455 0.936 2.513 3.296(4) 141.32(9) yes
N21 H211 O8 1_455 0.864 2.152 2.985(4) 162(2) yes

_cod_database_fobs_code 2020784
